data_7712818
loop_
_publ_author_name
'Gumbo, Maureen'
'Makhubela, Banothile C.E.'
'Mehlana, Gift'

_publ_section_title
;
 Two Novel Metal-Organic Frameworks functionalised with
 pentamethylcyclopentadienyl iridium(III) chloride for catalytic
 conversion of carbon dioxide to formate
;
_journal_name_full 'Dalton Transactions'
_journal_paper_doi 10.1039/D3DT00635B
_journal_year 2023
_chemical_formula_sum 'C24 H29 Ce N5 O10'
_chemical_formula_weight 684.62
_space_group_crystal_system triclinic
_space_group_IT_number 1
_space_group_name_Hall 'P 1'
_space_group_name_H-M_alt 'P 1'
_space_group_symop_operation_xyz 'x, y, z'
_atom_sites_solution_hydrogens geom
_audit_creation_method SHELXL-2016/6
_audit_update_record
;
2022-10-05 deposited with the CCDC.	2023-04-17 downloaded from the CCDC.
;
_cell_angle_alpha 68.7120(10)
_cell_angle_beta 86.0230(10)
_cell_angle_gamma 74.3420(10)
_cell_formula_units_Z 2
_cell_length_a 10.0554(4)
_cell_length_b 11.1554(4)
_cell_length_c 13.6202(5)
_cell_measurement_reflns_used 97080
_cell_measurement_temperature 100(2)
_cell_measurement_theta_max 28.33
_cell_measurement_theta_min 2.5124
_cell_volume 1370.03(9)
_computing_structure_refinement 'SHELXL-2016/6 (Sheldrick, 2016)'
_computing_structure_solution 'SHELXT 2018/2 (Sheldrick, 2018)'
_diffrn_ambient_temperature 100(2)
_diffrn_measured_fraction_theta_full 1.000
_diffrn_measured_fraction_theta_max 0.996
_diffrn_measurement_device_type bruker
_diffrn_radiation_type MoK\a
_diffrn_radiation_wavelength 0.71073
_diffrn_reflns_av_R_equivalents 0.0723
_diffrn_reflns_av_unetI/netI 0.0313
_diffrn_reflns_Laue_measured_fraction_full 1.000
_diffrn_reflns_Laue_measured_fraction_max 0.996
_diffrn_reflns_limit_h_max 13
_diffrn_reflns_limit_h_min -13
_diffrn_reflns_limit_k_max 14
_diffrn_reflns_limit_k_min -14
_diffrn_reflns_limit_l_max 18
_diffrn_reflns_limit_l_min -18
_diffrn_reflns_number 96280
_diffrn_reflns_point_group_measured_fraction_full 1.000
_diffrn_reflns_point_group_measured_fraction_max 0.996
_diffrn_reflns_theta_full 25.242
_diffrn_reflns_theta_max 28.414
_diffrn_reflns_theta_min 2.031
_exptl_absorpt_coefficient_mu 1.725
_exptl_crystal_colour White
_exptl_crystal_density_diffrn 1.667
_exptl_crystal_description Block
_exptl_crystal_F_000 692
_exptl_crystal_size_max 0.090
_exptl_crystal_size_mid 0.040
_exptl_crystal_size_min 0.020
_exptl_transmission_factor_max 0.937
_exptl_transmission_factor_min 0.856
_refine_diff_density_max 1.005
_refine_diff_density_min -0.962
_refine_diff_density_rms 0.106
_refine_ls_extinction_method none
_refine_ls_goodness_of_fit_ref 1.056
_refine_ls_hydrogen_treatment constr
_refine_ls_matrix_type full
_refine_ls_number_parameters 365
_refine_ls_number_reflns 6850
_refine_ls_number_restraints 0
_refine_ls_restrained_S_all 1.056
_refine_ls_R_factor_all 0.0349
_refine_ls_R_factor_gt 0.0280
_refine_ls_shift/su_max 0.001
_refine_ls_shift/su_mean 0.000
_refine_ls_structure_factor_coef Fsqd
_refine_ls_weighting_details 'w=1/[\s^2^(Fo^2^)+(0.0156P)^2^+2.7337P] where P=(Fo^2^+2Fc^2^)/3'
_refine_ls_weighting_scheme calc
_refine_ls_wR_factor_gt 0.0556
_refine_ls_wR_factor_ref 0.0581
_reflns_Friedel_coverage 0.000
_reflns_number_gt 6167
_reflns_number_total 6850
_reflns_threshold_expression 'I > 2\s(I)'
_cod_data_source_file d3dt00635b2.cif
_cod_data_source_block CSTRUCTJMS7CEcebpda
_cod_original_sg_number 2
_cod_original_sg_symbol_Hall '-P 1'
_cod_original_sg_symbol_H-M 'P -1'
_cod_database_code 7712818
_shelx_shelxl_version_number 2016/6
_shelx_space_group_comment
;
The symmetry employed for this shelxl refinement is uniquely defined
by the following loop, which should always be used as a source of
symmetry information in preference to the above space-group names.
They are only intended as comments.
;

loop_
_atom_site_label
_atom_site_type_symbol
_atom_site_fract_x
_atom_site_fract_y
_atom_site_fract_z
_atom_site_U_iso_or_equiv
_atom_site_adp_type
_atom_site_occupancy
_atom_site_site_symmetry_order
_atom_site_calc_flag
_atom_site_refinement_flags_posn
_atom_site_refinement_flags_adp
_atom_site_refinement_flags_occupancy
_atom_site_disorder_assembly
_atom_site_disorder_group
Ce01 Ce 0.76217(2) 0.46734(2) 0.49666(2) 0.01043(4) Uani 1 1 d . . . . .
O2B O 1.09239(18) 0.55091(18) 0.65518(13) 0.0150(4) Uani 1 1 d . . . . .
O1B O 0.91065(18) 0.49913(18) 0.61189(14) 0.0151(4) Uani 1 1 d . . . . .
O1E O 0.96060(18) 0.26131(17) 0.56835(14) 0.0161(4) Uani 1 1 d . . . . .
H1E1 H 0.972031 0.189435 0.544098 0.019 Uiso 1 1 calc R U . . .
H1E2 H 1.023791 0.255715 0.619555 0.019 Uiso 1 1 calc R U . . .
O1C O 0.70503(19) 0.29567(18) 0.43698(15) 0.0187(4) Uani 1 1 d . . . . .
O18A O 0.20488(17) 1.30878(17) -0.39191(14) 0.0150(4) Uani 1 1 d . . . . .
O2A O 0.33993(17) 0.65712(17) 0.34057(14) 0.0154(4) Uani 1 1 d . . . . .
O1D O 0.59259(18) 0.64585(17) 0.55554(14) 0.0156(4) Uani 1 1 d . . . . .
H1D1 H 0.507951 0.695769 0.517127 0.019 Uiso 1 1 calc R U . . .
H1D2 H 0.614762 0.661676 0.615643 0.019 Uiso 1 1 calc R U . . .
O17A O 0.40295(19) 1.15061(19) -0.37250(15) 0.0212(4) Uani 1 1 d . . . . .
O1A O 0.56569(18) 0.56457(17) 0.37518(14) 0.0156(4) Uani 1 1 d . . . . .
O1F O 1.1013(2) 0.0985(2) 0.46713(18) 0.0285(5) Uani 1 1 d . . . . .
N7A N 0.5497(2) 0.8199(2) -0.01336(17) 0.0173(4) Uani 1 1 d . . . . .
N3C N 0.7659(2) 0.2250(2) 0.29829(19) 0.0219(5) Uani 1 1 d . . . . .
N3F N 1.2662(2) 0.1078(2) 0.3429(2) 0.0243(5) Uani 1 1 d . . . . .
N15A N 0.1913(2) 0.9994(2) -0.01852(18) 0.0208(5) Uani 1 1 d . . . . .
C3B C 0.9814(2) 0.5170(2) 0.67547(19) 0.0119(5) Uani 1 1 d . . . . .
N7B N 0.8519(2) 0.4397(2) 0.99516(18) 0.0213(5) Uani 1 1 d . . . . .
C4A C 0.9315(3) 0.4939(2) 0.78613(19) 0.0137(5) Uani 1 1 d . . . . .
C9A C 0.3916(2) 0.8017(2) 0.12937(19) 0.0135(5) Uani 1 1 d . . . . .
H9A H 0.301397 0.829874 0.152804 0.016 Uiso 1 1 calc R U . . .
C3A C 0.4643(2) 0.6381(2) 0.31363(19) 0.0118(5) Uani 1 1 d . . . . .
C2C C 0.7813(3) 0.2198(3) 0.3952(2) 0.0212(6) Uani 1 1 d . . . . .
H2C H 0.856748 0.152722 0.436926 0.025 Uiso 1 1 calc R U . . .
C16A C 0.2922(3) 1.2002(2) -0.3387(2) 0.0149(5) Uani 1 1 d . . . . .
C1 C 0.4937(2) 0.7037(2) 0.19954(19) 0.0124(5) Uani 1 1 d . . . . .
C9B C 1.0036(3) 0.5177(2) 0.85702(19) 0.0138(5) Uani 1 1 d . . . . .
H9B H 1.081084 0.553300 0.835137 0.017 Uiso 1 1 calc R U . . .
C2F C 1.1916(3) 0.1482(3) 0.4149(2) 0.0230(6) Uani 1 1 d . . . . .
H2F H 1.208908 0.221197 0.427366 0.028 Uiso 1 1 calc R U . . .
C12A C 0.2554(3) 1.1297(2) -0.2269(2) 0.0139(5) Uani 1 1 d . . . . .
C5A C 0.6246(3) 0.6659(3) 0.1617(2) 0.0154(5) Uani 1 1 d . . . . .
H5A H 0.697481 0.600785 0.207628 0.018 Uiso 1 1 calc R U . . .
C8A C 0.4236(3) 0.8580(2) 0.0240(2) 0.0144(5) Uani 1 1 d . . . . .
C13A C 0.1233(3) 1.1649(3) -0.1907(2) 0.0166(5) Uani 1 1 d . . . . .
H13A H 0.052694 1.234244 -0.236160 0.020 Uiso 1 1 calc R U . . .
C6A C 0.6460(3) 0.7257(3) 0.0552(2) 0.0170(5) Uani 1 1 d . . . . .
H6A H 0.734840 0.697837 0.029612 0.020 Uiso 1 1 calc R U . . .
C11A C 0.3551(3) 1.0280(2) -0.1567(2) 0.0143(5) Uani 1 1 d . . . . .
H11A H 0.446398 1.001204 -0.178867 0.017 Uiso 1 1 calc R U . . .
C5F C 1.3739(3) 0.1709(3) 0.2887(3) 0.0316(7) Uani 1 1 d . . . . .
H5F1 H 1.370661 0.247931 0.308248 0.047 Uiso 1 1 calc R U . . .
H5F2 H 1.358695 0.200522 0.212273 0.047 Uiso 1 1 calc R U . . .
H5F3 H 1.464558 0.106606 0.309157 0.047 Uiso 1 1 calc R U . . .
C10A C 0.3195(3) 0.9661(3) -0.0537(2) 0.0150(5) Uani 1 1 d . . . . .
C5B C 0.8168(3) 0.4436(3) 0.8209(2) 0.0203(6) Uani 1 1 d . . . . .
H5B H 0.764277 0.427040 0.774253 0.024 Uiso 1 1 calc R U . . .
C8B C 0.9616(3) 0.4890(3) 0.9605(2) 0.0157(5) Uani 1 1 d . . . . .
C4C C 0.6554(3) 0.3233(3) 0.2261(2) 0.0270(6) Uani 1 1 d . . . . .
H4C1 H 0.596051 0.378869 0.262116 0.040 Uiso 1 1 calc R U . . .
H4C2 H 0.600366 0.277660 0.202775 0.040 Uiso 1 1 calc R U . . .
H4C3 H 0.695153 0.379688 0.164853 0.040 Uiso 1 1 calc R U . . .
C4F C 1.2525(3) -0.0054(3) 0.3189(3) 0.0299(7) Uani 1 1 d . . . . .
H4F1 H 1.178408 -0.040128 0.360149 0.045 Uiso 1 1 calc R U . . .
H4F2 H 1.339692 -0.075497 0.336809 0.045 Uiso 1 1 calc R U . . .
H4F3 H 1.230212 0.023134 0.243558 0.045 Uiso 1 1 calc R U . . .
C14A C 0.0966(3) 1.0966(3) -0.0869(2) 0.0213(6) Uani 1 1 d . . . . .
H14A H 0.005578 1.120509 -0.063189 0.026 Uiso 1 1 calc R U . . .
C6B C 0.7814(3) 0.4186(3) 0.9255(2) 0.0252(6) Uani 1 1 d . . . . .
C5C C 0.8661(3) 0.1362(3) 0.2558(3) 0.0353(8) Uani 1 1 d . . . . .
H5C1 H 0.917810 0.188097 0.200745 0.053 Uiso 1 1 calc R U . . .
H5C2 H 0.817588 0.091656 0.225605 0.053 Uiso 1 1 calc R U . . .
H5C3 H 0.930299 0.069103 0.312393 0.053 Uiso 1 1 calc R U . . .

loop_
_atom_site_aniso_label
_atom_site_aniso_U_11
_atom_site_aniso_U_22
_atom_site_aniso_U_33
_atom_site_aniso_U_23
_atom_site_aniso_U_13
_atom_site_aniso_U_12
Ce01 0.00889(7) 0.01312(7) 0.00856(7) -0.00258(5) 0.00047(4) -0.00363(5)
O2B 0.0131(9) 0.0205(9) 0.0123(9) -0.0053(7) 0.0014(7) -0.0068(7)
O1B 0.0145(9) 0.0196(9) 0.0119(8) -0.0064(7) -0.0009(7) -0.0042(7)
O1E 0.0150(9) 0.0174(9) 0.0160(9) -0.0057(7) -0.0026(7) -0.0041(7)
O1C 0.0159(9) 0.0207(9) 0.0231(10) -0.0104(8) 0.0029(7) -0.0075(7)
O18A 0.0112(8) 0.0141(8) 0.0155(9) -0.0005(7) -0.0019(7) -0.0028(7)
O2A 0.0112(8) 0.0185(9) 0.0136(9) -0.0026(7) 0.0017(7) -0.0042(7)
O1D 0.0140(9) 0.0186(9) 0.0139(9) -0.0054(7) -0.0007(7) -0.0042(7)
O17A 0.0165(9) 0.0209(10) 0.0171(9) -0.0011(8) 0.0052(7) 0.0005(8)
O1A 0.0141(9) 0.0173(9) 0.0115(9) -0.0001(7) -0.0028(7) -0.0045(7)
O1F 0.0212(10) 0.0291(11) 0.0412(13) -0.0196(10) 0.0110(9) -0.0087(9)
N7A 0.0145(11) 0.0206(11) 0.0125(10) -0.0022(9) 0.0024(8) -0.0034(9)
N3C 0.0196(12) 0.0229(12) 0.0269(13) -0.0135(10) 0.0034(10) -0.0063(10)
N3F 0.0221(12) 0.0234(12) 0.0310(14) -0.0147(11) 0.0053(10) -0.0061(10)
N15A 0.0160(11) 0.0237(12) 0.0140(11) 0.0016(9) 0.0003(9) -0.0026(9)
C3B 0.0111(11) 0.0121(11) 0.0108(11) -0.0035(9) -0.0011(9) -0.0011(9)
N7B 0.0215(12) 0.0354(14) 0.0153(11) -0.0125(10) 0.0053(9) -0.0171(10)
C4A 0.0131(12) 0.0151(12) 0.0117(12) -0.0043(10) 0.0010(9) -0.0028(9)
C9A 0.0101(11) 0.0164(12) 0.0120(12) -0.0028(10) 0.0005(9) -0.0036(9)
C3A 0.0136(11) 0.0109(11) 0.0114(11) -0.0031(9) -0.0013(9) -0.0050(9)
C2C 0.0169(13) 0.0221(14) 0.0284(15) -0.0119(12) -0.0017(11) -0.0069(11)
C16A 0.0132(12) 0.0155(12) 0.0153(12) -0.0029(10) -0.0019(9) -0.0057(10)
C1 0.0118(11) 0.0139(11) 0.0119(11) -0.0039(9) -0.0002(9) -0.0048(9)
C9B 0.0117(11) 0.0194(12) 0.0115(12) -0.0058(10) 0.0025(9) -0.0064(10)
C2F 0.0199(14) 0.0202(13) 0.0303(16) -0.0124(12) 0.0003(12) -0.0029(11)
C12A 0.0145(12) 0.0125(11) 0.0138(12) -0.0021(9) 0.0003(9) -0.0057(9)
C5A 0.0129(12) 0.0171(12) 0.0139(12) -0.0026(10) -0.0010(9) -0.0040(10)
C8A 0.0136(12) 0.0141(12) 0.0143(12) -0.0033(10) -0.0012(9) -0.0039(9)
C13A 0.0137(12) 0.0165(12) 0.0148(12) -0.0008(10) -0.0007(10) -0.0029(10)
C6A 0.0121(12) 0.0191(13) 0.0151(12) -0.0030(10) 0.0026(10) -0.0016(10)
C11A 0.0134(12) 0.0158(12) 0.0139(12) -0.0048(10) 0.0008(9) -0.0050(10)
C5F 0.0353(18) 0.0303(16) 0.0364(18) -0.0174(14) 0.0158(14) -0.0162(14)
C10A 0.0137(12) 0.0177(12) 0.0133(12) -0.0043(10) 0.0001(9) -0.0051(10)
C5B 0.0191(13) 0.0322(15) 0.0164(13) -0.0120(12) 0.0029(10) -0.0138(12)
C8B 0.0151(12) 0.0206(13) 0.0137(12) -0.0074(10) 0.0033(10) -0.0075(10)
C4C 0.0268(15) 0.0292(16) 0.0210(15) -0.0049(12) 0.0027(12) -0.0074(13)
C4F 0.0281(16) 0.0283(16) 0.0410(19) -0.0216(14) 0.0050(14) -0.0079(13)
C14A 0.0116(12) 0.0262(14) 0.0175(13) -0.0007(11) 0.0017(10) -0.0011(10)
C6B 0.0236(15) 0.0428(18) 0.0190(14) -0.0148(13) 0.0063(11) -0.0204(13)
C5C 0.0336(18) 0.0361(18) 0.046(2) -0.0295(16) 0.0022(15) -0.0038(14)

loop_
_atom_type_symbol
_atom_type_description
_atom_type_scat_dispersion_real
_atom_type_scat_dispersion_imag
_atom_type_scat_source
C C 0.0033 0.0016 'International Tables Vol C Tables 4.2.6.8 and 6.1.1.4'
H H 0.0000 0.0000 'International Tables Vol C Tables 4.2.6.8 and 6.1.1.4'
N N 0.0061 0.0033 'International Tables Vol C Tables 4.2.6.8 and 6.1.1.4'
O O 0.0106 0.0060 'International Tables Vol C Tables 4.2.6.8 and 6.1.1.4'
Ce Ce -0.2486 2.6331 'International Tables Vol C Tables 4.2.6.8 and 6.1.1.4'

loop_
_geom_angle_atom_site_label_1
_geom_angle_atom_site_label_2
_geom_angle_atom_site_label_3
_geom_angle
_geom_angle_site_symmetry_1
_geom_angle_site_symmetry_3
_geom_angle_publ_flag
O1A Ce01 O1B 147.23(6) . . ?
O1A Ce01 O2A 101.46(6) . 2_666 ?
O1B Ce01 O2A 86.08(6) . 2_666 ?
O1A Ce01 O18A 77.71(6) . 2_675 ?
O1B Ce01 O18A 77.42(6) . 2_675 ?
O2A Ce01 O18A 142.95(6) 2_666 2_675 ?
O1A Ce01 O2B 87.40(6) . 2_766 ?
O1B Ce01 O2B 104.60(6) . 2_766 ?
O2A Ce01 O2B 145.12(6) 2_666 2_766 ?
O18A Ce01 O2B 71.78(6) 2_675 2_766 ?
O1A Ce01 O1E 142.61(6) . . ?
O1B Ce01 O1E 69.91(6) . . ?
O2A Ce01 O1E 79.94(6) 2_666 . ?
O18A Ce01 O1E 123.13(6) 2_675 . ?
O2B Ce01 O1E 73.19(6) 2_766 . ?
O1A Ce01 O1C 68.30(6) . . ?
O1B Ce01 O1C 144.33(6) . . ?
O2A Ce01 O1C 80.55(6) 2_666 . ?
O18A Ce01 O1C 130.27(6) 2_675 . ?
O2B Ce01 O1C 71.49(6) 2_766 . ?
O1E Ce01 O1C 75.24(6) . . ?
O1A Ce01 O1D 72.73(6) . . ?
O1B Ce01 O1D 78.96(6) . . ?
O2A Ce01 O1D 74.26(6) 2_666 . ?
O18A Ce01 O1D 70.16(6) 2_675 . ?
O2B Ce01 O1D 139.91(6) 2_766 . ?
O1E Ce01 O1D 140.58(6) . . ?
O1C Ce01 O1D 127.58(6) . . ?
C3B O2B Ce01 124.40(15) . 2_766 ?
C3B O1B Ce01 176.31(16) . . ?
Ce01 O1E H1E1 120.0 . . ?
Ce01 O1E H1E2 120.0 . . ?
H1E1 O1E H1E2 120.0 . . ?
C2C O1C Ce01 129.04(17) . . ?
C16A O18A Ce01 130.58(15) . 2_675 ?
C3A O2A Ce01 129.38(15) . 2_666 ?
Ce01 O1D H1D1 120.0 . . ?
Ce01 O1D H1D2 120.0 . . ?
H1D1 O1D H1D2 120.0 . . ?
C3A O1A Ce01 167.78(16) . . ?
C6A N7A C8A 117.3(2) . . ?
C2C N3C C4C 122.7(2) . . ?
C2C N3C C5C 120.8(3) . . ?
C4C N3C C5C 116.4(2) . . ?
C2F N3F C4F 122.7(3) . . ?
C2F N3F C5F 120.5(2) . . ?
C4F N3F C5F 116.7(2) . . ?
C14A N15A C10A 117.3(2) . . ?
O2B C3B O1B 125.4(2) . . ?
O2B C3B C4A 116.5(2) . . ?
O1B C3B C4A 118.1(2) . . ?
C6B N7B C8B 117.6(2) . . ?
C9B C4A C5B 118.6(2) . . ?
C9B C4A C3B 119.7(2) . . ?
C5B C4A C3B 121.7(2) . . ?
C1 C9A C8A 119.0(2) . . ?
C1 C9A H9A 120.5 . . ?
C8A C9A H9A 120.5 . . ?
O1A C3A O2A 124.4(2) . . ?
O1A C3A C1 117.4(2) . . ?
O2A C3A C1 118.1(2) . . ?
O1C C2C N3C 125.6(3) . . ?
O1C C2C H2C 117.2 . . ?
N3C C2C H2C 117.2 . . ?
O17A C16A O18A 124.7(2) . . ?
O17A C16A C12A 118.8(2) . . ?
O18A C16A C12A 116.5(2) . . ?
C9A C1 C5A 118.5(2) . . ?
C9A C1 C3A 121.2(2) . . ?
C5A C1 C3A 120.3(2) . . ?
C4A C9B C8B 119.4(2) . . ?
C4A C9B H9B 120.3 . . ?
C8B C9B H9B 120.3 . . ?
O1F C2F N3F 125.2(3) . . ?
O1F C2F H2F 117.4 . . ?
N3F C2F H2F 117.4 . . ?
C13A C12A C11A 118.2(2) . . ?
C13A C12A C16A 121.5(2) . . ?
C11A C12A C16A 120.3(2) . . ?
C6A C5A C1 118.4(2) . . ?
C6A C5A H5A 120.8 . . ?
C1 C5A H5A 120.8 . . ?
N7A C8A C9A 122.7(2) . . ?
N7A C8A C10A 116.1(2) . . ?
C9A C8A C10A 121.2(2) . . ?
C14A C13A C12A 118.7(2) . . ?
C14A C13A H13A 120.7 . . ?
C12A C13A H13A 120.7 . . ?
N7A C6A C5A 124.1(2) . . ?
N7A C6A H6A 117.9 . . ?
C5A C6A H6A 117.9 . . ?
C10A C11A C12A 119.2(2) . . ?
C10A C11A H11A 120.4 . . ?
C12A C11A H11A 120.4 . . ?
N3F C5F H5F1 109.5 . . ?
N3F C5F H5F2 109.5 . . ?
H5F1 C5F H5F2 109.5 . . ?
N3F C5F H5F3 109.5 . . ?
H5F1 C5F H5F3 109.5 . . ?
H5F2 C5F H5F3 109.5 . . ?
N15A C10A C11A 122.7(2) . . ?
N15A C10A C8A 116.5(2) . . ?
C11A C10A C8A 120.8(2) . . ?
C6B C5B C4A 118.3(2) . . ?
C6B C5B H5B 120.8 . . ?
C4A C5B H5B 120.8 . . ?
N7B C8B C9B 122.6(2) . . ?
N7B C8B C8B 116.6(3) . 2_767 ?
C9B C8B C8B 120.8(3) . 2_767 ?
N3C C4C H4C1 109.5 . . ?
N3C C4C H4C2 109.5 . . ?
H4C1 C4C H4C2 109.5 . . ?
N3C C4C H4C3 109.5 . . ?
H4C1 C4C H4C3 109.5 . . ?
H4C2 C4C H4C3 109.5 . . ?
N3F C4F H4F1 109.5 . . ?
N3F C4F H4F2 109.5 . . ?
H4F1 C4F H4F2 109.5 . . ?
N3F C4F H4F3 109.5 . . ?
H4F1 C4F H4F3 109.5 . . ?
H4F2 C4F H4F3 109.5 . . ?
N15A C14A C13A 123.8(2) . . ?
N15A C14A H14A 118.1 . . ?
C13A C14A H14A 118.1 . . ?
N7B C6B C5B 123.5(3) . . ?
N3C C5C H5C1 109.5 . . ?
N3C C5C H5C2 109.5 . . ?
H5C1 C5C H5C2 109.5 . . ?
N3C C5C H5C3 109.5 . . ?
H5C1 C5C H5C3 109.5 . . ?
H5C2 C5C H5C3 109.5 . . ?

loop_
_geom_bond_atom_site_label_1
_geom_bond_atom_site_label_2
_geom_bond_distance
_geom_bond_site_symmetry_2
_geom_bond_publ_flag
Ce01 O1A 2.4105(17) . ?
Ce01 O1B 2.4153(17) . ?
Ce01 O2A 2.4730(17) 2_666 ?
Ce01 O18A 2.4853(17) 2_675 ?
Ce01 O2B 2.4865(17) 2_766 ?
Ce01 O1E 2.5264(17) . ?
Ce01 O1C 2.5391(18) . ?
Ce01 O1D 2.5794(17) . ?
O2B C3B 1.255(3) . ?
O1B C3B 1.258(3) . ?
O1E H1E1 0.9500 . ?
O1E H1E2 0.9500 . ?
O1C C2C 1.252(3) . ?
O18A C16A 1.280(3) . ?
O2A C3A 1.262(3) . ?
O1D H1D1 0.9500 . ?
O1D H1D2 0.9500 . ?
O17A C16A 1.241(3) . ?
O1A C3A 1.259(3) . ?
O1F C2F 1.239(3) . ?
N7A C6A 1.333(3) . ?
N7A C8A 1.350(3) . ?
N3C C2C 1.318(4) . ?
N3C C4C 1.454(4) . ?
N3C C5C 1.459(4) . ?
N3F C2F 1.329(4) . ?
N3F C4F 1.456(4) . ?
N3F C5F 1.462(4) . ?
N15A C14A 1.335(3) . ?
N15A C10A 1.348(3) . ?
C3B C4A 1.507(3) . ?
N7B C6B 1.342(3) . ?
N7B C8B 1.345(3) . ?
C4A C9B 1.384(3) . ?
C4A C5B 1.397(4) . ?
C9A C1 1.391(3) . ?
C9A C8A 1.396(3) . ?
C9A H9A 0.9500 . ?
C3A C1 1.505(3) . ?
C2C H2C 0.9500 . ?
C16A C12A 1.511(3) . ?
C1 C5A 1.393(3) . ?
C9B C8B 1.390(3) . ?
C9B H9B 0.9500 . ?
C2F H2F 0.9500 . ?
C12A C13A 1.389(3) . ?
C12A C11A 1.392(3) . ?
C5A C6A 1.388(4) . ?
C5A H5A 0.9500 . ?
C8A C10A 1.488(3) . ?
C13A C14A 1.388(4) . ?
C13A H13A 0.9500 . ?
C6A H6A 0.9500 . ?
C11A C10A 1.390(3) . ?
C11A H11A 0.9500 . ?
C5F H5F1 0.9800 . ?
C5F H5F2 0.9800 . ?
C5F H5F3 0.9800 . ?
C5B C6B 1.389(4) . ?
C5B H5B 0.9500 . ?
C8B C8B 1.490(5) 2_767 ?
C4C H4C1 0.9800 . ?
C4C H4C2 0.9800 . ?
C4C H4C3 0.9800 . ?
C4F H4F1 0.9800 . ?
C4F H4F2 0.9800 . ?
C4F H4F3 0.9800 . ?
C14A H14A 0.9500 . ?
C5C H5C1 0.9800 . ?
C5C H5C2 0.9800 . ?
C5C H5C3 0.9800 . ?

loop_
_geom_torsion_atom_site_label_1
_geom_torsion_atom_site_label_2
_geom_torsion_atom_site_label_3
_geom_torsion_atom_site_label_4
_geom_torsion
_geom_torsion_site_symmetry_1
_geom_torsion_site_symmetry_2
_geom_torsion_site_symmetry_3
_geom_torsion_site_symmetry_4
_geom_torsion_publ_flag
Ce01 O2B C3B O1B -17.7(3) 2_766 . . . ?
Ce01 O2B C3B C4A 161.23(15) 2_766 . . . ?
O2B C3B C4A C9B 3.6(3) . . . . ?
O1B C3B C4A C9B -177.4(2) . . . . ?
O2B C3B C4A C5B -173.8(2) . . . . ?
O1B C3B C4A C5B 5.2(4) . . . . ?
Ce01 O1A C3A O2A -94.7(8) . . . . ?
Ce01 O1A C3A C1 87.6(8) . . . . ?
Ce01 O2A C3A O1A -13.9(4) 2_666 . . . ?
Ce01 O2A C3A C1 163.83(15) 2_666 . . . ?
Ce01 O1C C2C N3C -113.9(3) . . . . ?
C4C N3C C2C O1C 0.4(4) . . . . ?
C5C N3C C2C O1C 176.4(3) . . . . ?
Ce01 O18A C16A O17A -50.2(4) 2_675 . . . ?
Ce01 O18A C16A C12A 129.63(19) 2_675 . . . ?
C8A C9A C1 C5A 0.3(4) . . . . ?
C8A C9A C1 C3A -179.1(2) . . . . ?
O1A C3A C1 C9A -170.2(2) . . . . ?
O2A C3A C1 C9A 11.9(3) . . . . ?
O1A C3A C1 C5A 10.5(3) . . . . ?
O2A C3A C1 C5A -167.4(2) . . . . ?
C5B C4A C9B C8B 1.1(4) . . . . ?
C3B C4A C9B C8B -176.4(2) . . . . ?
C4F N3F C2F O1F -2.0(5) . . . . ?
C5F N3F C2F O1F -177.7(3) . . . . ?
O17A C16A C12A C13A -167.5(2) . . . . ?
O18A C16A C12A C13A 12.7(4) . . . . ?
O17A C16A C12A C11A 13.4(4) . . . . ?
O18A C16A C12A C11A -166.4(2) . . . . ?
C9A C1 C5A C6A -1.5(4) . . . . ?
C3A C1 C5A C6A 177.9(2) . . . . ?
C6A N7A C8A C9A -0.9(4) . . . . ?
C6A N7A C8A C10A 178.2(2) . . . . ?
C1 C9A C8A N7A 1.0(4) . . . . ?
C1 C9A C8A C10A -178.1(2) . . . . ?
C11A C12A C13A C14A -0.5(4) . . . . ?
C16A C12A C13A C14A -179.6(2) . . . . ?
C8A N7A C6A C5A -0.4(4) . . . . ?
C1 C5A C6A N7A 1.6(4) . . . . ?
C13A C12A C11A C10A -0.3(4) . . . . ?
C16A C12A C11A C10A 178.9(2) . . . . ?
C14A N15A C10A C11A -0.3(4) . . . . ?
C14A N15A C10A C8A 179.7(2) . . . . ?
C12A C11A C10A N15A 0.7(4) . . . . ?
C12A C11A C10A C8A -179.3(2) . . . . ?
N7A C8A C10A N15A 176.3(2) . . . . ?
C9A C8A C10A N15A -4.5(4) . . . . ?
N7A C8A C10A C11A -3.7(4) . . . . ?
C9A C8A C10A C11A 175.5(2) . . . . ?
C9B C4A C5B C6B -0.7(4) . . . . ?
C3B C4A C5B C6B 176.7(3) . . . . ?
C6B N7B C8B C9B -0.2(4) . . . . ?
C6B N7B C8B C8B -179.7(3) . . . 2_767 ?
C4A C9B C8B N7B -0.6(4) . . . . ?
C4A C9B C8B C8B 178.8(3) . . . 2_767 ?
C10A N15A C14A C13A -0.5(4) . . . . ?
C12A C13A C14A N15A 0.9(4) . . . . ?
C8B N7B C6B C5B 0.6(5) . . . . ?
C4A C5B C6B N7B -0.2(5) . . . . ?
